data_4080387
loop_
_publ_author_name
'Panisch, Robin'
'Bassindale, Alan R.'
'Korlyukov, Alexander A.'
'Pitak, Mateusz B.'
'Coles, Simon J.'
'Taylor, Peter G.'

_publ_section_title
;
 Selective Derivatization and Characterization of Bifunctional
 &#x201C;Janus-Type&#x201D; Cyclotetrasiloxanes
;
_journal_issue 6
_journal_name_full Organometallics
_journal_page_first 1732
_journal_paper_doi 10.1021/om301158w
_journal_volume 32
_journal_year 2013
_chemical_formula_moiety 'C94 H90 O8 Si8'
_chemical_formula_sum 'C94 H90 O8 Si8'
_chemical_formula_weight 1572.38
_chemical_name_systematic
;
 ? 
;
_space_group_crystal_system trigonal
_space_group_IT_number 148
_space_group_name_Hall '-R 3'
_space_group_name_H-M_alt 'R -3'
_symmetry_space_group_name_Hall '-R 3'
_symmetry_space_group_name_H-M 'R -3 :H'
_atom_sites_solution_hydrogens geom
_atom_sites_solution_primary direct
_atom_sites_solution_secondary difmap
_audit_creation_date 2012-10-08
_audit_creation_method
;
  Olex2 1.2
  (compiled 2012.05.09 svn.r2324, GUI svn.r4230)
;
_cell_angle_alpha 90.00
_cell_angle_beta 90.00
_cell_angle_gamma 120.00
_cell_formula_units_Z 18
_cell_length_a 68.514(6)
_cell_length_b 68.514(6)
_cell_length_c 10.8220(10)
_cell_measurement_reflns_used 9463
_cell_measurement_temperature 100
_cell_measurement_theta_max 19.03
_cell_measurement_theta_min 2.25
_cell_volume 43994(7)
_computing_data_reduction 'SAINT v7.60A (Bruker, 2009)'
_computing_molecular_graphics
;
O. V. Dolomanov, L. J. Bourhis, R. J. Gildea, J. A. K. Howard and H. Puschmann,
OLEX2: a complete structure solution, refinement and analysis program.
J. Appl. Cryst. (2009). 42, 339-341.
;
_computing_publication_material
;
O. V. Dolomanov, L. J. Bourhis, R. J. Gildea, J. A. K. Howard and H. Puschmann,
OLEX2: a complete structure solution, refinement and analysis program.
J. Appl. Cryst. (2009). 42, 339-341.
;
_computing_structure_refinement
;
XLMP, G.M. Sheldrick, Acta Cryst.
(2008). A64, 112-122
;
_computing_structure_solution
;
XS, G.M. Sheldrick, Acta Cryst.
(2008). A64, 112-122
;
_diffrn_ambient_temperature 100.15
_diffrn_measured_fraction_theta_full 0.997
_diffrn_measured_fraction_theta_max 0.997
_diffrn_measurement_device_type 'Bruker APEX-II CCD'
_diffrn_measurement_method '\f and \w scans'
_diffrn_radiation_monochromator graphite
_diffrn_radiation_type MoK\a
_diffrn_radiation_wavelength 0.71073
_diffrn_reflns_av_R_equivalents 0.0780
_diffrn_reflns_av_unetI/netI 0.0709
_diffrn_reflns_limit_h_max 84
_diffrn_reflns_limit_h_min -84
_diffrn_reflns_limit_k_max 84
_diffrn_reflns_limit_k_min -84
_diffrn_reflns_limit_l_max 13
_diffrn_reflns_limit_l_min -13
_diffrn_reflns_number 140449
_diffrn_reflns_theta_full 26.02
_diffrn_reflns_theta_max 26.02
_diffrn_reflns_theta_min 0.59
_diffrn_source 'fine-focus sealed tube'
_diffrn_standards_number 0
_exptl_absorpt_coefficient_mu 0.159
_exptl_absorpt_correction_T_max 0.7461
_exptl_absorpt_correction_T_min 0.5966
_exptl_absorpt_correction_type multi-scan
_exptl_absorpt_process_details
;
SADABS-2008/1 (Bruker,2008) was used for absorption correction.
wR2(int) was 0.0854 before and 0.0556 after correction.
The Ratio of minimum to maximum transmission is 0.7996.
The \l/2 correction factor is 0.0015.
;
_exptl_crystal_density_diffrn 1.068
_exptl_crystal_density_method 'not measured'
_exptl_crystal_description block
_exptl_crystal_F_000 14940
_exptl_crystal_size_max 0.4
_exptl_crystal_size_mid 0.05
_exptl_crystal_size_min 0.05
_refine_diff_density_max 0.656
_refine_diff_density_min -0.359
_refine_diff_density_rms 0.067
_refine_ls_extinction_method none
_refine_ls_goodness_of_fit_ref 1.008
_refine_ls_hydrogen_treatment constr
_refine_ls_matrix_type full
_refine_ls_number_parameters 908
_refine_ls_number_reflns 19230
_refine_ls_number_restraints 76
_refine_ls_restrained_S_all 1.013
_refine_ls_R_factor_all 0.1910
_refine_ls_R_factor_gt 0.1019
_refine_ls_shift/su_max 0.002
_refine_ls_shift/su_mean 0.002
_refine_ls_structure_factor_coef Fsqd
_refine_ls_weighting_details 'calc w=1/[\s^2^(Fo^2^)+(0.0678P)^2^+204.6780P] where P=(Fo^2^+2Fc^2^)/3'
_refine_ls_weighting_scheme calc
_refine_ls_wR_factor_gt 0.2185
_refine_ls_wR_factor_ref 0.2507
_reflns_number_gt 7874
_reflns_number_total 19230
_reflns_threshold_expression >2sigma(I)
_cod_data_source_file om301158w_si_001.cif
_cod_data_source_block cts21
_cod_database_code 4080387

loop_
_space_group_symop_id
_space_group_symop_operation_xyz
1 'x, y, z'
2 '-y, x-y, z'
3 '-x+y, -x, z'
4 'x+2/3, y+1/3, z+1/3'
5 '-y+2/3, x-y+1/3, z+1/3'
6 '-x+y+2/3, -x+1/3, z+1/3'
7 'x+1/3, y+2/3, z+2/3'
8 '-y+1/3, x-y+2/3, z+2/3'
9 '-x+y+1/3, -x+2/3, z+2/3'
10 '-x, -y, -z'
11 'y, -x+y, -z'
12 'x-y, x, -z'
13 '-x+2/3, -y+1/3, -z+1/3'
14 'y+2/3, -x+y+1/3, -z+1/3'
15 'x-y+2/3, x+1/3, -z+1/3'
16 '-x+1/3, -y+2/3, -z+2/3'
17 'y+1/3, -x+y+2/3, -z+2/3'
18 'x-y+1/3, x+2/3, -z+2/3'

loop_
_atom_site_label
_atom_site_type_symbol
_atom_site_fract_x
_atom_site_fract_y
_atom_site_fract_z
_atom_site_U_iso_or_equiv
_atom_site_adp_type
_atom_site_occupancy
_atom_site_symmetry_multiplicity
_atom_site_calc_flag
_atom_site_refinement_flags
_atom_site_disorder_assembly
_atom_site_disorder_group
Si1 Si 0.49503(2) 0.33703(2) 0.30202(12) 0.0878(4) Uani 1 1 d D . .
Si2 Si 0.53022(2) 0.38780(2) 0.30472(11) 0.0880(4) Uani 1 1 d . . .
Si3 Si 0.54487(2) 0.38521(2) 0.04258(12) 0.0945(4) Uani 1 1 d D . .
Si4 Si 0.49695(2) 0.34201(2) 0.01143(11) 0.0879(4) Uani 1 1 d . . .
Si7B Si 0.57991(5) 0.36890(5) -0.0163(3) 0.0982(5) Uani 0.215(3) 1 d PD A 2
Si8 Si 0.482146(19) 0.29562(2) -0.10999(10) 0.0954(4) Uani 1 1 d D . .
O1 O 0.51036(4) 0.36326(5) 0.3448(2) 0.0947(10) Uani 1 1 d . B .
O2 O 0.54456(4) 0.38526(5) 0.1918(3) 0.0927(10) Uani 1 1 d . A .
O3 O 0.52202(4) 0.36327(4) -0.0048(2) 0.0889(9) Uani 1 1 d . A .
O4 O 0.49178(5) 0.33545(5) 0.1556(3) 0.0959(10) Uani 1 1 d . A .
O6 O 0.54732(4) 0.39917(5) 0.4188(2) 0.0987(11) Uani 1 1 d D B .
O7B O 0.56462(6) 0.37844(9) 0.0418(9) 0.0943(13) Uani 0.215(3) 1 d PD A 2
O8 O 0.49661(5) 0.32135(5) -0.0633(3) 0.1039(10) Uani 1 1 d . A .
Si5B Si 0.51989(3) 0.30934(3) 0.35895(16) 0.1102(7) Uani 0.805(3) 1 d PD B 2
Si6B Si 0.54323(4) 0.40614(5) 0.5545(3) 0.1184(9) Uani 0.145(2) 1 d PD B 2
O5B O 0.50715(5) 0.32423(6) 0.3490(4) 0.1216(15) Uani 0.805(3) 1 d PD B 2
C1B C 0.54329(8) 0.32159(15) 0.4734(5) 0.196(4) Uani 0.805(3) 1 d PD B 2
H1BA H 0.5546 0.3369 0.4476 0.294 Uiso 0.805(3) 1 calc PR B 2
H1BB H 0.5503 0.3122 0.4783 0.294 Uiso 0.805(3) 1 calc PR B 2
H1BC H 0.5373 0.3222 0.5547 0.294 Uiso 0.805(3) 1 calc PR B 2
C2B C 0.53309(10) 0.31214(12) 0.2042(4) 0.165(3) Uani 0.805(3) 1 d PD B 2
H2BA H 0.5213 0.3061 0.1406 0.248 Uiso 0.805(3) 1 calc PR B 2
H2BB H 0.5412 0.3037 0.2036 0.248 Uiso 0.805(3) 1 calc PR B 2
H2BC H 0.5437 0.3281 0.1871 0.248 Uiso 0.805(3) 1 calc PR B 2
C3B C 0.49597(10) 0.28393(5) 0.4300(5) 0.243(5) Uani 0.805(3) 1 d PD B 2
H3BA H 0.5012 0.2817 0.5114 0.292 Uiso 0.805(3) 1 calc PR B 2
H3BB H 0.4839 0.2876 0.4464 0.292 Uiso 0.805(3) 1 calc PR B 2
C4B C 0.48671(12) 0.26482(6) 0.3746(6) 0.152(4) Uani 0.805(3) 1 d PD B 2
H4BA H 0.4921 0.2635 0.2959 0.183 Uiso 0.805(3) 1 calc PR B 2
H4BB H 0.4745 0.2520 0.4123 0.183 Uiso 0.805(3) 1 calc PR B 2
C5B C 0.5622(2) 0.43386(10) 0.6341(11) 0.267(5) Uani 0.145(2) 1 d PD B 2
H5BA H 0.5779 0.4388 0.6142 0.401 Uiso 0.145(2) 1 calc PR B 2
H5BB H 0.5600 0.4319 0.7236 0.401 Uiso 0.145(2) 1 calc PR B 2
H5BC H 0.5585 0.4452 0.6056 0.401 Uiso 0.145(2) 1 calc PR B 2
C6B C 0.56213(10) 0.39837(15) 0.6434(14) 0.235(5) Uani 0.145(2) 1 d PD B 2
H6BA H 0.5751 0.4012 0.5919 0.352 Uiso 0.145(2) 1 calc PR B 2
H6BB H 0.5536 0.3824 0.6657 0.352 Uiso 0.145(2) 1 calc PR B 2
H6BC H 0.5675 0.4075 0.7187 0.352 Uiso 0.145(2) 1 calc PR B 2
C7B C 0.52403(7) 0.41821(10) 0.568(3) 0.283(7) Uani 0.145(2) 1 d PD B 2
H7BA H 0.5318 0.4338 0.5374 0.425 Uiso 0.145(2) 1 calc PR B 2
H7BB H 0.5198 0.4180 0.6545 0.425 Uiso 0.145(2) 1 calc PR B 2
H7BC H 0.5104 0.4092 0.5184 0.425 Uiso 0.145(2) 1 calc PR B 2
C8B C 0.60731(10) 0.3866(4) -0.0991(12) 0.147(3) Uani 0.215(3) 1 d PD A 2
H8BA H 0.6052 0.3953 -0.1645 0.220 Uiso 0.215(3) 1 calc PR A 2
H8BB H 0.6124 0.3769 -0.1357 0.220 Uiso 0.215(3) 1 calc PR A 2
H8BC H 0.6186 0.3970 -0.0403 0.220 Uiso 0.215(3) 1 calc PR A 2
C9B C 0.58979(15) 0.3635(2) 0.1340(7) 0.199(4) Uani 0.215(3) 1 d PD A 2
H9BA H 0.5921 0.3752 0.1935 0.298 Uiso 0.215(3) 1 calc PR A 2
H9BB H 0.6040 0.3636 0.1212 0.298 Uiso 0.215(3) 1 calc PR A 2
H9BC H 0.5784 0.3487 0.1660 0.298 Uiso 0.215(3) 1 calc PR A 2
C10B C 0.5656(7) 0.34221(10) -0.1096(10) 0.248(4) Uani 0.215(3) 1 d PD A 2
H10A H 0.5630 0.3294 -0.0576 0.372 Uiso 0.215(3) 1 calc PR A 2
H10B H 0.5751 0.3434 -0.1799 0.372 Uiso 0.215(3) 1 calc PR A 2
H10C H 0.5511 0.3399 -0.1400 0.372 Uiso 0.215(3) 1 calc PR A 2
C11B C 0.50302(6) 0.28681(8) -0.1427(9) 0.188(3) Uani 0.786(4) 1 d PD A 2
H11A H 0.5135 0.2966 -0.2065 0.282 Uiso 0.786(4) 1 calc PR A 2
H11B H 0.4953 0.2712 -0.1718 0.282 Uiso 0.786(4) 1 calc PR A 2
H11C H 0.5114 0.2880 -0.0671 0.282 Uiso 0.786(4) 1 calc PR A 2
C12B C 0.46215(8) 0.27979(9) 0.0147(4) 0.124(2) Uani 0.786(4) 1 d PD A 2
H12A H 0.4705 0.2807 0.0900 0.186 Uiso 0.786(4) 1 calc PR A 2
H12B H 0.4528 0.2640 -0.0099 0.186 Uiso 0.786(4) 1 calc PR A 2
H12C H 0.4525 0.2863 0.0305 0.186 Uiso 0.786(4) 1 calc PR A 2
C13B C 0.46312(5) 0.29443(8) -0.2347(4) 0.118(2) Uani 0.786(4) 1 d PD A 2
H13A H 0.4661 0.3101 -0.2440 0.141 Uiso 0.786(4) 1 calc PR A 2
H13B H 0.4688 0.2911 -0.3111 0.141 Uiso 0.786(4) 1 calc PR A 2
C14B C 0.44087(7) 0.28141(9) -0.2393(7) 0.139(3) Uani 0.786(4) 1 d PD A 2
H14A H 0.4331 0.2713 -0.1735 0.167 Uiso 0.786(4) 1 calc PR A 2
H14B H 0.4327 0.2822 -0.3084 0.167 Uiso 0.786(4) 1 calc PR A 2
C15 C 0.46660(3) 0.32460(4) 0.3799(2) 0.0802(13) Uani 1 1 d G B .
C16 C 0.44859(4) 0.30558(4) 0.3277(2) 0.1011(17) Uani 1 1 d G . .
H16 H 0.4506 0.2996 0.2527 0.121 Uiso 1 1 calc R B .
C17 C 0.42765(3) 0.29530(4) 0.3852(3) 0.0954(16) Uani 1 1 d G B .
H17 H 0.4153 0.2823 0.3495 0.114 Uiso 1 1 calc R . .
C18 C 0.42471(4) 0.30405(5) 0.4950(3) 0.0722(12) Uani 1 1 d G . .
C19 C 0.44272(5) 0.32307(5) 0.5473(2) 0.0978(17) Uani 1 1 d G B .
H19 H 0.4407 0.3291 0.6223 0.117 Uiso 1 1 calc R . .
C20 C 0.46366(4) 0.33335(4) 0.4897(2) 0.1080(19) Uani 1 1 d G . .
H20 H 0.4760 0.3463 0.5254 0.130 Uiso 1 1 calc R B .
C21 C 0.40304(6) 0.29377(6) 0.5562(3) 0.0694(11) Uani 1 1 d . B .
C22 C 0.38512(6) 0.28513(6) 0.6100(3) 0.0627(10) Uani 1 1 d . . .
C23 C 0.36372(3) 0.27659(3) 0.67121(16) 0.0617(10) Uani 1 1 d G B .
C24 C 0.35654(3) 0.29164(3) 0.7033(2) 0.0770(12) Uani 1 1 d G . .
H24 H 0.3658 0.3073 0.6863 0.092 Uiso 1 1 calc R B .
C25 C 0.33576(4) 0.28384(4) 0.7603(2) 0.0739(12) Uani 1 1 d G B .
H25 H 0.3309 0.2941 0.7822 0.089 Uiso 1 1 calc R . .
C26 C 0.32216(3) 0.26100(4) 0.7852(2) 0.0606(10) Uani 1 1 d G . .
C27 C 0.32934(3) 0.24595(3) 0.7531(2) 0.0612(10) Uani 1 1 d G B .
H27 H 0.3200 0.2303 0.7701 0.073 Uiso 1 1 calc R . .
C28 C 0.35012(3) 0.25375(3) 0.69611(18) 0.0609(10) Uani 1 1 d G . .
H28 H 0.3550 0.2435 0.6742 0.073 Uiso 1 1 calc R B .
C29 C 0.29949(3) 0.25299(3) 0.84952(17) 0.0652(10) Uani 1 1 d G B .
C30 C 0.28851(4) 0.26536(3) 0.8399(2) 0.0769(12) Uani 1 1 d G . .
H30 H 0.2948 0.2786 0.7906 0.092 Uiso 1 1 calc R B .
C31 C 0.26835(4) 0.25835(5) 0.9023(2) 0.0819(12) Uani 1 1 d G B .
H31 H 0.2609 0.2668 0.8957 0.098 Uiso 1 1 calc R . .
C32 C 0.25917(3) 0.23898(5) 0.9744(2) 0.0903(14) Uani 1 1 d G . .
H32 H 0.2454 0.2342 1.0171 0.108 Uiso 1 1 calc R B .
C33 C 0.27015(4) 0.22661(4) 0.9841(2) 0.0752(12) Uani 1 1 d G B .
H33 H 0.2639 0.2134 1.0334 0.090 Uiso 1 1 calc R . .
C34 C 0.29031(4) 0.23361(3) 0.92165(19) 0.0693(11) Uani 1 1 d G . .
H34 H 0.2978 0.2252 0.9283 0.083 Uiso 1 1 calc R B .
C35 C 0.51725(3) 0.40461(4) 0.25243(18) 0.0808(14) Uani 1 1 d G B .
C36 C 0.49556(3) 0.39331(4) 0.2039(2) 0.0874(15) Uani 1 1 d G . .
H36 H 0.4867 0.3774 0.2110 0.105 Uiso 1 1 calc R B .
C37 C 0.48683(4) 0.40532(5) 0.1450(2) 0.0873(15) Uani 1 1 d G B .
H37 H 0.4720 0.3976 0.1118 0.105 Uiso 1 1 calc R . .
C38 C 0.49979(5) 0.42862(5) 0.1346(2) 0.0796(13) Uani 1 1 d G . .
C39 C 0.52147(5) 0.43992(4) 0.1832(2) 0.0889(15) Uani 1 1 d G B .
H39 H 0.5303 0.4558 0.1761 0.107 Uiso 1 1 calc R . .
C40 C 0.53020(3) 0.42792(4) 0.2421(2) 0.0908(16) Uani 1 1 d G . .
H40 H 0.5450 0.4356 0.2752 0.109 Uiso 1 1 calc R B .
C41 C 0.49035(7) 0.44057(7) 0.0662(4) 0.0845(14) Uani 1 1 d . B .
C42 C 0.48210(6) 0.45003(7) 0.0091(4) 0.0767(14) Uani 1 1 d . . .
C43 C 0.47241(3) 0.46091(3) -0.05963(18) 0.0785(13) Uani 1 1 d G B .
C44 C 0.46228(4) 0.45278(3) -0.17379(19) 0.0827(14) Uani 1 1 d G . .
H44 H 0.4621 0.4400 -0.2089 0.099 Uiso 1 1 calc R B .
C45 C 0.45246(4) 0.46339(4) -0.23656(18) 0.0885(15) Uani 1 1 d G B .
H45 H 0.4455 0.4578 -0.3146 0.106 Uiso 1 1 calc R . .
C46 C 0.45278(4) 0.48215(4) -0.1852(2) 0.0697(12) Uani 1 1 d G . .
C47 C 0.46292(4) 0.49028(3) -0.0710(2) 0.0719(12) Uani 1 1 d G B .
H47 H 0.4631 0.5031 -0.0359 0.086 Uiso 1 1 calc R . .
C48 C 0.47274(3) 0.47966(4) -0.00825(18) 0.0763(13) Uani 1 1 d G . .
H48 H 0.4797 0.4852 0.0698 0.092 Uiso 1 1 calc R B .
C49 C 0.44206(3) 0.49327(3) -0.25273(19) 0.0740(13) Uani 1 1 d G B .
C50 C 0.44329(4) 0.49548(4) -0.38060(19) 0.0779(13) Uani 1 1 d G . .
H50 H 0.4507 0.4894 -0.4274 0.093 Uiso 1 1 calc R B .
C51 C 0.43365(4) 0.50659(5) -0.43995(19) 0.0892(15) Uani 1 1 d G B .
H51 H 0.4345 0.5081 -0.5273 0.107 Uiso 1 1 calc R . .
C52 C 0.42277(4) 0.51550(4) -0.3714(3) 0.0837(14) Uani 1 1 d G . .
H52 H 0.4162 0.5231 -0.4120 0.100 Uiso 1 1 calc R B .
C53 C 0.42153(4) 0.51329(4) -0.2436(3) 0.0944(15) Uani 1 1 d G B .
H53 H 0.4141 0.5194 -0.1967 0.113 Uiso 1 1 calc R . .
C54 C 0.43118(4) 0.50218(4) -0.18422(18) 0.0850(14) Uani 1 1 d G . .
H54 H 0.4303 0.5007 -0.0968 0.102 Uiso 1 1 calc R B .
C55 C 0.54642(4) 0.41136(4) -0.02142(19) 0.0892(15) Uani 1 1 d G A .
C56 C 0.52752(4) 0.41024(4) -0.0761(2) 0.0916(16) Uani 1 1 d G . .
H56 H 0.5140 0.3962 -0.0830 0.110 Uiso 1 1 calc R A .
C57 C 0.52844(5) 0.42971(5) -0.1205(2) 0.0917(15) Uani 1 1 d G A .
H57 H 0.5155 0.4289 -0.1578 0.110 Uiso 1 1 calc R . .
C58 C 0.54826(6) 0.45032(4) -0.1103(2) 0.0989(17) Uani 1 1 d G . .
C59 C 0.56716(5) 0.45145(4) -0.0556(2) 0.1068(19) Uani 1 1 d G A .
H59 H 0.5807 0.4655 -0.0486 0.128 Uiso 1 1 calc R . .
C60 C 0.56624(4) 0.43197(4) -0.0112(2) 0.0980(17) Uani 1 1 d G . .
H60 H 0.5792 0.4327 0.0261 0.118 Uiso 1 1 calc R A .
C61 C 0.54814(7) 0.47021(7) -0.1607(4) 0.0901(16) Uani 1 1 d . A .
C62 C 0.54653(7) 0.48562(8) -0.2070(4) 0.0948(17) Uani 1 1 d . . .
C63 C 0.54137(4) 0.50114(3) -0.26092(18) 0.0933(15) Uani 1 1 d G A .
C64 C 0.51940(3) 0.49339(4) -0.3006(2) 0.0922(16) Uani 1 1 d G . .
H64 H 0.5083 0.4780 -0.2910 0.111 Uiso 1 1 calc R A .
C65 C 0.51362(4) 0.50823(5) -0.3544(2) 0.0868(15) Uani 1 1 d G A .
H65 H 0.4986 0.5029 -0.3815 0.104 Uiso 1 1 calc R . .
C66 C 0.52981(5) 0.53082(4) -0.3685(2) 0.0833(14) Uani 1 1 d G . .
C67 C 0.55177(4) 0.53857(3) -0.3288(2) 0.0898(15) Uani 1 1 d G A .
H67 H 0.5628 0.5540 -0.3384 0.108 Uiso 1 1 calc R . .
C68 C 0.55755(3) 0.52373(4) -0.2750(2) 0.0928(16) Uani 1 1 d G . .
H68 H 0.5726 0.5290 -0.2479 0.111 Uiso 1 1 calc R A .
C69 C 0.52334(4) 0.54676(4) -0.4302(2) 0.0852(14) Uani 1 1 d G A .
C70 C 0.50115(4) 0.54197(4) -0.4208(2) 0.0976(16) Uani 1 1 d G . .
H70 H 0.4906 0.5294 -0.3732 0.117 Uiso 1 1 calc R A .
C71 C 0.49435(4) 0.55551(5) -0.4809(3) 0.1038(18) Uani 1 1 d G A .
H71 H 0.4792 0.5522 -0.4745 0.125 Uiso 1 1 calc R . .
C72 C 0.50976(6) 0.57383(5) -0.5505(3) 0.1021(17) Uani 1 1 d G . .
H72 H 0.5051 0.5831 -0.5916 0.123 Uiso 1 1 calc R A .
C73 C 0.53195(5) 0.57862(4) -0.5599(2) 0.1014(17) Uani 1 1 d G A .
H73 H 0.5425 0.5911 -0.6075 0.122 Uiso 1 1 calc R . .
C74 C 0.53875(4) 0.56509(4) -0.4998(2) 0.0915(16) Uani 1 1 d G . .
H74 H 0.5539 0.5684 -0.5062 0.110 Uiso 1 1 calc R A .
C75 C 0.47579(3) 0.34889(3) -0.0534(2) 0.0745(12) Uani 1 1 d G A .
C76 C 0.45855(4) 0.34811(4) 0.01813(19) 0.0840(14) Uani 1 1 d G . .
H76 H 0.4567 0.3430 0.1013 0.101 Uiso 1 1 calc R A .
C77 C 0.44409(4) 0.35473(5) -0.0321(2) 0.0903(15) Uani 1 1 d G A .
H77 H 0.4323 0.3542 0.0168 0.108 Uiso 1 1 calc R . .
C78 C 0.44687(4) 0.36214(5) -0.1538(2) 0.0774(13) Uani 1 1 d G . .
C79 C 0.46410(5) 0.36293(5) -0.2253(2) 0.0851(14) Uani 1 1 d G A .
H79 H 0.4660 0.3680 -0.3085 0.102 Uiso 1 1 calc R . .
C80 C 0.47856(4) 0.35631(4) -0.17505(19) 0.0854(14) Uani 1 1 d G . .
H80 H 0.4903 0.3568 -0.2239 0.103 Uiso 1 1 calc R A .
C81 C 0.43224(7) 0.36971(7) -0.2076(3) 0.0780(13) Uani 1 1 d . A .
C82 C 0.42125(7) 0.37654(7) -0.2613(4) 0.0821(14) Uani 1 1 d . . .
C83 C 0.41011(3) 0.38641(4) -0.32878(19) 0.0816(14) Uani 1 1 d G A .
C84 C 0.40565(4) 0.38171(4) -0.4539(2) 0.0846(13) Uani 1 1 d G . .
H84 H 0.4084 0.3709 -0.4923 0.102 Uiso 1 1 calc R A .
C85 C 0.39713(4) 0.39289(5) -0.52289(18) 0.0906(15) Uani 1 1 d G A .
H85 H 0.3941 0.3897 -0.6084 0.109 Uiso 1 1 calc R . .
C86 C 0.39306(4) 0.40876(5) -0.4668(2) 0.0754(13) Uani 1 1 d G . .
C87 C 0.39752(4) 0.41345(4) -0.3416(3) 0.0938(15) Uani 1 1 d G A .
H87 H 0.3947 0.4243 -0.3033 0.113 Uiso 1 1 calc R . .
C88 C 0.40604(4) 0.40228(4) -0.27264(19) 0.0897(15) Uani 1 1 d G . .
H88 H 0.4091 0.4055 -0.1871 0.108 Uiso 1 1 calc R A .
C89 C 0.38509(3) 0.42140(4) -0.5455(2) 0.0833(14) Uani 1 1 d G A .
C90 C 0.37013(4) 0.41044(5) -0.6418(2) 0.0976(15) Uani 1 1 d G . .
H90 H 0.3648 0.3949 -0.6571 0.117 Uiso 1 1 calc R A .
C91 C 0.36289(5) 0.42217(7) -0.7158(2) 0.1105(18) Uani 1 1 d G A .
H91 H 0.3527 0.4147 -0.7817 0.133 Uiso 1 1 calc R . .
C92 C 0.37061(6) 0.44486(7) -0.6935(3) 0.1089(18) Uani 1 1 d G . .
H92 H 0.3657 0.4529 -0.7441 0.131 Uiso 1 1 calc R A .
C93 C 0.38558(6) 0.45581(5) -0.5972(3) 0.132(2) Uani 1 1 d G A .
H93 H 0.3909 0.4713 -0.5819 0.158 Uiso 1 1 calc R . .
C94 C 0.39282(4) 0.44409(4) -0.5232(3) 0.1003(17) Uani 1 1 d G . .
H94 H 0.4030 0.4516 -0.4573 0.120 Uiso 1 1 calc R A .
O7A O 0.56701(5) 0.38462(6) -0.0076(3) 0.0943(13) Uani 0.785(3) 1 d PD A 1
C9A C 0.59042(13) 0.37272(12) 0.1723(4) 0.199(4) Uani 0.785(3) 1 d PD A 1
H9AA H 0.5992 0.3878 0.2089 0.298 Uiso 0.785(3) 1 calc PR A 1
H9AB H 0.5990 0.3648 0.1779 0.298 Uiso 0.785(3) 1 calc PR A 1
H9AC H 0.5762 0.3641 0.2170 0.298 Uiso 0.785(3) 1 calc PR A 1
Si7A Si 0.58447(3) 0.37544(3) 0.00510(16) 0.0982(5) Uani 0.785(3) 1 d PD A 1
C10A C 0.5707(2) 0.34858(7) -0.0882(6) 0.248(4) Uani 0.785(3) 1 d PD A 1
H10D H 0.5567 0.3375 -0.0480 0.372 Uiso 0.785(3) 1 calc PR A 1
H10E H 0.5809 0.3425 -0.0937 0.372 Uiso 0.785(3) 1 calc PR A 1
H10F H 0.5674 0.3518 -0.1715 0.372 Uiso 0.785(3) 1 calc PR A 1
C8A C 0.61042(8) 0.39765(10) -0.0738(7) 0.147(3) Uani 0.785(3) 1 d PD A 1
H8AA H 0.6073 0.3981 -0.1617 0.220 Uiso 0.785(3) 1 calc PR A 1
H8AB H 0.6226 0.3942 -0.0646 0.220 Uiso 0.785(3) 1 calc PR A 1
H8AC H 0.6150 0.4123 -0.0363 0.220 Uiso 0.785(3) 1 calc PR A 1
C12A C 0.46317(19) 0.27454(18) 0.0032(9) 0.124(2) Uani 0.214(4) 1 d PD A 1
H12D H 0.4719 0.2745 0.0748 0.186 Uiso 0.214(4) 1 calc PR A 1
H12E H 0.4557 0.2596 -0.0350 0.186 Uiso 0.214(4) 1 calc PR A 1
H12F H 0.4518 0.2783 0.0301 0.186 Uiso 0.214(4) 1 calc PR A 1
C11A C 0.49429(8) 0.27709(9) -0.129(3) 0.188(3) Uani 0.214(4) 1 d PD A 1
H11D H 0.5058 0.2832 -0.1944 0.282 Uiso 0.214(4) 1 calc PR A 1
H11E H 0.4823 0.2619 -0.1526 0.282 Uiso 0.214(4) 1 calc PR A 1
H11F H 0.5012 0.2763 -0.0515 0.282 Uiso 0.214(4) 1 calc PR A 1
C13A C 0.48257(7) 0.29927(16) -0.2791(4) 0.118(2) Uani 0.214(4) 1 d PD A 1
H13C H 0.4960 0.3139 -0.3005 0.141 Uiso 0.214(4) 1 calc PR A 1
H13D H 0.4844 0.2872 -0.3183 0.141 Uiso 0.214(4) 1 calc PR A 1
C14A C 0.46480(10) 0.2989(2) -0.3278(6) 0.139(3) Uani 0.214(4) 1 d PD A 1
H14C H 0.4527 0.2968 -0.2763 0.167 Uiso 0.214(4) 1 calc PR A 1
H14D H 0.4641 0.3007 -0.4144 0.167 Uiso 0.214(4) 1 calc PR A 1
C7A C 0.53167(12) 0.37317(10) 0.6393(6) 0.283(7) Uani 0.855(2) 1 d PD B 1
H7AA H 0.5187 0.3751 0.6564 0.425 Uiso 0.855(2) 1 calc PR B 1
H7AB H 0.5376 0.3709 0.7172 0.425 Uiso 0.855(2) 1 calc PR B 1
H7AC H 0.5270 0.3600 0.5858 0.425 Uiso 0.855(2) 1 calc PR B 1
C6A C 0.57815(6) 0.39292(9) 0.5703(7) 0.235(5) Uani 0.855(2) 1 d PD B 1
H6AA H 0.5787 0.3853 0.4946 0.352 Uiso 0.855(2) 1 calc PR B 1
H6AB H 0.5757 0.3831 0.6414 0.352 Uiso 0.855(2) 1 calc PR B 1
H6AC H 0.5925 0.4070 0.5806 0.352 Uiso 0.855(2) 1 calc PR B 1
C5A C 0.55747(10) 0.42749(6) 0.6051(6) 0.267(5) Uani 0.855(2) 1 d PD B 1
H5AA H 0.5689 0.4394 0.5527 0.401 Uiso 0.855(2) 1 calc PR B 1
H5AB H 0.5621 0.4307 0.6918 0.401 Uiso 0.855(2) 1 calc PR B 1
H5AC H 0.5430 0.4269 0.5943 0.401 Uiso 0.855(2) 1 calc PR B 1
Si6A Si 0.55436(3) 0.39927(3) 0.55933(13) 0.1184(9) Uani 0.855(2) 1 d PD B 1
C4A C 0.50581(12) 0.27070(9) 0.358(2) 0.152(4) Uani 0.195(3) 1 d PD B 1
H4AA H 0.5216 0.2765 0.3651 0.183 Uiso 0.195(3) 1 calc PR B 1
H4AB H 0.4960 0.2552 0.3405 0.183 Uiso 0.195(3) 1 calc PR B 1
C3A C 0.49771(12) 0.28387(7) 0.370(2) 0.243(5) Uani 0.195(3) 1 d PD B 1
H3AA H 0.4864 0.2776 0.4375 0.292 Uiso 0.195(3) 1 calc PR B 1
H3AB H 0.4894 0.2828 0.2934 0.292 Uiso 0.195(3) 1 calc PR B 1
Si5A Si 0.51650(6) 0.31438(6) 0.4037(3) 0.1102(7) Uani 0.195(3) 1 d PD B 1
C1A C 0.5260(5) 0.3291(2) 0.5550(8) 0.196(4) Uani 0.195(3) 1 d PD B 1
H1AA H 0.5373 0.3449 0.5411 0.294 Uiso 0.195(3) 1 calc PR B 1
H1AB H 0.5326 0.3218 0.6045 0.294 Uiso 0.195(3) 1 calc PR B 1
H1AC H 0.5131 0.3282 0.5990 0.294 Uiso 0.195(3) 1 calc PR B 1
C2A C 0.54005(10) 0.3101(2) 0.353(2) 0.165(3) Uani 0.195(3) 1 d PD B 1
H2AA H 0.5373 0.3044 0.2678 0.248 Uiso 0.195(3) 1 calc PR B 1
H2AB H 0.5410 0.2992 0.4074 0.248 Uiso 0.195(3) 1 calc PR B 1
H2AC H 0.5543 0.3245 0.3561 0.248 Uiso 0.195(3) 1 calc PR B 1
O5A O 0.50788(9) 0.32367(11) 0.2879(6) 0.1216(15) Uani 0.195(3) 1 d PD B 1

loop_
_atom_site_aniso_label
_atom_site_aniso_U_11
_atom_site_aniso_U_22
_atom_site_aniso_U_33
_atom_site_aniso_U_23
_atom_site_aniso_U_13
_atom_site_aniso_U_12
Si1 0.0855(7) 0.0899(8) 0.0773(8) -0.0109(6) -0.0074(6) 0.0358(6)
Si2 0.0719(7) 0.0943(8) 0.0619(7) -0.0198(6) -0.0003(6) 0.0145(6)
Si3 0.0776(7) 0.1147(9) 0.0716(7) -0.0265(7) 0.0066(6) 0.0334(7)
Si4 0.0876(7) 0.0843(7) 0.0723(7) -0.0293(6) 0.0043(6) 0.0283(6)
Si7B 0.1119(9) 0.0777(9) 0.0962(10) 0.0066(8) 0.0128(8) 0.0409(8)
Si8 0.1289(9) 0.0896(7) 0.0759(8) -0.0266(6) -0.0224(7) 0.0608(6)
O1 0.0837(17) 0.108(2) 0.0648(17) -0.0171(15) -0.0023(14) 0.0275(15)
O2 0.0729(15) 0.1069(19) 0.0785(18) -0.0146(15) 0.0023(14) 0.0300(14)
O3 0.0806(15) 0.0982(17) 0.0705(16) -0.0303(14) 0.0063(13) 0.0316(14)
O4 0.0969(18) 0.0877(18) 0.0755(18) -0.0224(14) 0.0023(15) 0.0255(15)
O6 0.0827(17) 0.111(2) 0.0600(16) -0.0150(15) -0.0039(14) 0.0165(16)
O7B 0.0870(19) 0.116(2) 0.055(2) -0.0042(18) 0.0204(17) 0.0319(18)
O8 0.1092(19) 0.1024(18) 0.093(2) -0.0405(16) -0.0048(16) 0.0477(15)
Si5B 0.1114(11) 0.0894(10) 0.1264(15) -0.0026(10) -0.0196(11) 0.0476(9)
Si6B 0.0896(12) 0.1360(14) 0.0545(8) -0.0112(9) 0.0049(8) 0.0000(11)
O5B 0.121(2) 0.146(3) 0.111(4) -0.002(2) -0.015(2) 0.077(2)
C1B 0.170(7) 0.191(8) 0.206(9) -0.040(7) -0.059(7) 0.075(6)
C2B 0.165(5) 0.154(5) 0.200(8) -0.041(6) 0.000(6) 0.097(4)
C3B 0.260(7) 0.188(7) 0.205(8) 0.069(6) -0.126(7) 0.055(6)
C4B 0.211(8) 0.142(5) 0.085(4) -0.019(4) -0.011(5) 0.073(6)
C5B 0.163(6) 0.248(7) 0.134(4) -0.148(4) 0.075(4) -0.089(5)
C6B 0.246(8) 0.178(7) 0.190(7) 0.064(5) -0.123(6) 0.039(7)
C7B 0.243(9) 0.257(10) 0.080(5) -0.039(6) 0.057(5) -0.077(8)
C8B 0.117(4) 0.137(6) 0.199(7) 0.040(5) 0.027(4) 0.073(4)
C9B 0.197(7) 0.101(5) 0.257(9) 0.059(6) -0.037(7) 0.043(5)
C10B 0.434(9) 0.151(5) 0.204(7) 0.053(5) 0.150(7) 0.180(6)
C11B 0.128(5) 0.159(5) 0.271(8) -0.128(5) -0.043(5) 0.067(4)
C12B 0.148(4) 0.092(3) 0.143(5) -0.023(3) -0.007(4) 0.068(3)
C13B 0.169(5) 0.073(3) 0.115(5) -0.022(3) -0.043(4) 0.063(3)
C14B 0.192(5) 0.104(4) 0.138(6) -0.026(4) -0.067(5) 0.087(4)
C15 0.095(2) 0.075(2) 0.070(2) 0.0005(19) -0.014(2) 0.0411(19)
C16 0.095(3) 0.076(3) 0.108(3) -0.033(2) 0.007(3) 0.025(2)
C17 0.098(3) 0.069(2) 0.101(3) -0.030(2) -0.008(3) 0.028(2)
C18 0.081(2) 0.070(2) 0.059(2) 0.0041(18) -0.0119(19) 0.0324(18)
C19 0.090(3) 0.098(3) 0.067(3) -0.028(2) -0.008(2) 0.019(2)
C20 0.088(3) 0.114(3) 0.076(3) -0.032(3) -0.002(2) 0.016(3)
C21 0.087(2) 0.065(2) 0.052(2) -0.0054(16) -0.0145(19) 0.0341(18)
C22 0.081(2) 0.0561(18) 0.0481(19) -0.0053(15) -0.0160(17) 0.0326(16)
C23 0.0779(19) 0.0654(18) 0.0488(19) -0.0075(15) -0.0180(16) 0.0409(16)
C24 0.091(2) 0.055(2) 0.078(3) 0.0020(18) -0.014(2) 0.0315(18)
C25 0.078(2) 0.0606(19) 0.087(3) -0.0059(19) -0.014(2) 0.0378(17)
C26 0.0751(19) 0.0623(18) 0.0448(18) -0.0077(15) -0.0239(16) 0.0347(15)
C27 0.0763(19) 0.0555(18) 0.056(2) -0.0031(15) -0.0139(17) 0.0359(15)
C28 0.0754(19) 0.0544(17) 0.055(2) -0.0030(15) -0.0161(17) 0.0337(15)
C29 0.083(2) 0.0646(18) 0.054(2) -0.0203(15) -0.0278(17) 0.0409(16)
C30 0.089(2) 0.084(2) 0.069(2) -0.0086(19) -0.016(2) 0.0516(18)
C31 0.095(2) 0.111(2) 0.067(2) -0.017(2) -0.020(2) 0.0716(19)
C32 0.080(2) 0.122(3) 0.067(3) -0.029(2) -0.022(2) 0.049(2)
C33 0.084(2) 0.085(2) 0.060(2) -0.0169(18) -0.0203(19) 0.0447(19)
C34 0.080(2) 0.073(2) 0.058(2) -0.0109(17) -0.0132(18) 0.0405(17)
C35 0.066(2) 0.089(3) 0.061(2) -0.020(2) 0.0065(19) 0.019(2)
C36 0.081(3) 0.077(3) 0.071(3) -0.022(2) 0.009(2) 0.015(2)
C37 0.071(2) 0.088(3) 0.079(3) -0.016(2) 0.011(2) 0.022(2)
C38 0.073(2) 0.079(2) 0.060(2) -0.0216(19) 0.0135(19) 0.018(2)
C39 0.078(2) 0.086(3) 0.081(3) -0.035(2) 0.000(2) 0.025(2)
C40 0.073(3) 0.093(3) 0.067(3) -0.031(2) 0.002(2) 0.012(2)
C41 0.074(2) 0.087(3) 0.071(3) -0.035(2) 0.010(2) 0.024(2)
C42 0.057(2) 0.069(2) 0.071(3) -0.026(2) 0.0147(19) 0.0058(19)
C43 0.058(2) 0.080(3) 0.071(3) -0.010(2) 0.0069(19) 0.0153(19)
C44 0.088(3) 0.072(2) 0.063(2) -0.0266(19) 0.006(2) 0.022(2)
C45 0.085(3) 0.075(3) 0.064(2) -0.020(2) 0.004(2) 0.009(2)
C46 0.0478(18) 0.060(2) 0.059(2) -0.0233(17) 0.0202(16) -0.0048(16)
C47 0.0462(18) 0.070(2) 0.077(2) -0.0256(19) 0.0145(18) 0.0121(17)
C48 0.0506(19) 0.073(2) 0.069(2) -0.0357(19) 0.0155(18) 0.0040(18)
C49 0.056(2) 0.069(2) 0.061(2) -0.0160(19) 0.0102(18) 0.0035(18)
C50 0.070(2) 0.066(2) 0.071(2) -0.0197(19) 0.017(2) 0.0135(18)
C51 0.085(3) 0.075(3) 0.069(3) -0.011(2) 0.013(2) 0.011(2)
C52 0.068(2) 0.085(3) 0.069(3) -0.008(2) 0.005(2) 0.017(2)
C53 0.090(3) 0.109(3) 0.072(3) -0.013(2) 0.008(2) 0.040(2)
C54 0.069(2) 0.090(3) 0.065(2) -0.024(2) 0.010(2) 0.017(2)
C55 0.091(3) 0.090(3) 0.064(2) -0.025(2) 0.012(2) 0.029(2)
C56 0.068(2) 0.109(3) 0.060(2) -0.018(2) 0.004(2) 0.016(2)
C57 0.102(3) 0.084(3) 0.066(3) -0.016(2) 0.007(2) 0.029(2)
C58 0.092(3) 0.094(3) 0.065(2) -0.018(2) 0.031(2) 0.012(2)
C59 0.092(3) 0.109(3) 0.072(3) -0.032(2) 0.018(2) 0.015(3)
C60 0.072(2) 0.108(3) 0.067(3) -0.021(2) 0.021(2) 0.010(2)
C61 0.091(3) 0.077(3) 0.063(2) -0.024(2) 0.021(2) 0.013(2)
C62 0.095(3) 0.078(3) 0.065(3) -0.025(2) 0.025(2) 0.009(2)
C63 0.105(3) 0.079(3) 0.073(3) -0.011(2) 0.038(2) 0.029(2)
C64 0.074(2) 0.082(3) 0.069(2) -0.030(2) 0.025(2) 0.000(2)
C65 0.075(2) 0.081(3) 0.066(2) -0.022(2) 0.021(2) 0.010(2)
C66 0.062(2) 0.075(2) 0.064(2) -0.0357(18) 0.0278(18) -0.0028(19)
C67 0.091(3) 0.069(2) 0.078(3) -0.023(2) 0.032(2) 0.016(2)
C68 0.075(2) 0.078(3) 0.076(3) -0.031(2) 0.029(2) 0.001(2)
C69 0.085(3) 0.067(2) 0.064(2) -0.0293(19) 0.021(2) 0.008(2)
C70 0.083(3) 0.078(3) 0.092(3) -0.024(2) 0.036(2) 0.010(2)
C71 0.094(3) 0.089(3) 0.092(3) -0.016(3) 0.022(3) 0.018(3)
C72 0.117(3) 0.094(3) 0.079(3) -0.032(2) 0.010(3) 0.041(3)
C73 0.096(3) 0.098(3) 0.084(3) -0.017(2) 0.012(3) 0.029(3)
C74 0.072(2) 0.101(3) 0.068(3) -0.021(2) 0.017(2) 0.018(2)
C75 0.072(2) 0.063(2) 0.071(2) -0.0279(18) 0.0000(19) 0.0211(18)
C76 0.086(2) 0.083(2) 0.067(2) -0.016(2) 0.011(2) 0.030(2)
C77 0.080(2) 0.092(3) 0.081(3) -0.015(2) 0.013(2) 0.029(2)
C78 0.068(2) 0.079(2) 0.063(2) -0.0247(19) 0.0072(19) 0.0202(19)
C79 0.078(2) 0.094(3) 0.069(3) -0.022(2) 0.012(2) 0.032(2)
C80 0.084(2) 0.091(3) 0.070(3) -0.025(2) 0.014(2) 0.035(2)
C81 0.078(2) 0.087(2) 0.053(2) -0.0147(19) 0.0158(19) 0.029(2)
C82 0.071(2) 0.082(3) 0.065(2) -0.022(2) 0.019(2) 0.016(2)
C83 0.055(2) 0.093(3) 0.077(3) -0.011(2) 0.007(2) 0.022(2)
C84 0.072(2) 0.112(3) 0.064(2) -0.037(2) 0.0072(19) 0.042(2)
C85 0.064(2) 0.130(3) 0.070(3) -0.027(2) 0.004(2) 0.043(2)
C86 0.0479(18) 0.087(2) 0.068(2) -0.020(2) 0.0155(17) 0.0160(18)
C87 0.084(2) 0.104(3) 0.082(3) -0.034(2) 0.002(2) 0.038(2)
C88 0.074(2) 0.102(3) 0.073(3) -0.041(2) 0.008(2) 0.028(2)
C89 0.0493(18) 0.111(3) 0.075(3) -0.012(2) 0.0192(19) 0.0294(19)
C90 0.084(2) 0.133(3) 0.081(3) -0.034(2) 0.003(2) 0.057(2)
C91 0.095(3) 0.158(4) 0.084(3) -0.020(3) 0.012(2) 0.068(3)
C92 0.090(3) 0.137(4) 0.083(3) 0.010(3) 0.024(2) 0.044(3)
C93 0.114(4) 0.136(4) 0.126(5) -0.008(4) 0.009(3) 0.048(3)
C94 0.084(3) 0.094(3) 0.097(3) -0.027(3) -0.001(3) 0.026(2)
O7A 0.0870(19) 0.116(2) 0.055(2) -0.0042(18) 0.0204(17) 0.0319(18)
C9A 0.197(7) 0.101(5) 0.257(9) 0.059(6) -0.037(7) 0.043(5)
Si7A 0.1119(9) 0.0777(9) 0.0962(10) 0.0066(8) 0.0128(8) 0.0409(8)
C10A 0.434(9) 0.151(5) 0.204(7) 0.053(5) 0.150(7) 0.180(6)
C8A 0.117(4) 0.137(6) 0.199(7) 0.040(5) 0.027(4) 0.073(4)
C12A 0.148(4) 0.092(3) 0.143(5) -0.023(3) -0.007(4) 0.068(3)
C11A 0.128(5) 0.159(5) 0.271(8) -0.128(5) -0.043(5) 0.067(4)
C13A 0.169(5) 0.073(3) 0.115(5) -0.022(3) -0.043(4) 0.063(3)
C14A 0.192(5) 0.104(4) 0.138(6) -0.026(4) -0.067(5) 0.087(4)
C7A 0.243(9) 0.257(10) 0.080(5) -0.039(6) 0.057(5) -0.077(8)
C6A 0.246(8) 0.178(7) 0.190(7) 0.064(5) -0.123(6) 0.039(7)
C5A 0.163(6) 0.248(7) 0.134(4) -0.148(4) 0.075(4) -0.089(5)
Si6A 0.0896(12) 0.1360(14) 0.0545(8) -0.0112(9) 0.0049(8) 0.0000(11)
C4A 0.211(8) 0.142(5) 0.085(4) -0.019(4) -0.011(5) 0.073(6)
C3A 0.260(7) 0.188(7) 0.205(8) 0.069(6) -0.126(7) 0.055(6)
Si5A 0.1114(11) 0.0894(10) 0.1264(15) -0.0026(10) -0.0196(11) 0.0476(9)
C1A 0.170(7) 0.191(8) 0.206(9) -0.040(7) -0.059(7) 0.075(6)
C2A 0.165(5) 0.154(5) 0.200(8) -0.041(6) 0.000(6) 0.097(4)
O5A 0.121(2) 0.146(3) 0.111(4) -0.002(2) -0.015(2) 0.077(2)

loop_
_atom_type_symbol
_atom_type_description
_atom_type_scat_dispersion_real
_atom_type_scat_dispersion_imag
_atom_type_scat_source
C C 0.0033 0.0016 'International Tables Vol C Tables 4.2.6.8 and 6.1.1.4'
H H 0.0000 0.0000 'International Tables Vol C Tables 4.2.6.8 and 6.1.1.4'
O O 0.0106 0.0060 'International Tables Vol C Tables 4.2.6.8 and 6.1.1.4'
Si Si 0.0817 0.0704 'International Tables Vol C Tables 4.2.6.8 and 6.1.1.4'

loop_
_geom_angle_atom_site_label_1
_geom_angle_atom_site_label_2
_geom_angle_atom_site_label_3
_geom_angle
O1 Si1 C15 108.69(14)
O4 Si1 O1 110.35(16)
O4 Si1 C15 109.56(14)
O5B Si1 O1 107.19(18)
O5B Si1 O4 112.3(2)
O5B Si1 C15 108.60(16)
O5A Si1 O1 115.6(3)
O5A Si1 O4 87.9(3)
O5A Si1 O5B 24.6(3)
O5A Si1 C15 122.4(3)
O1 Si2 O2 109.34(17)
O1 Si2 O6 109.28(16)
O1 Si2 C35 108.26(15)
O2 Si2 C35 109.75(15)
O6 Si2 O2 107.16(16)
O6 Si2 C35 113.00(16)
O2 Si3 O3 108.12(14)
O2 Si3 O7B 91.1(4)
O2 Si3 C55 111.23(15)
O2 Si3 O7A 110.28(18)
O3 Si3 O7B 106.8(2)
O3 Si3 C55 109.68(15)
O3 Si3 O7A 110.58(17)
O7B Si3 C55 127.6(3)
O7A Si3 O7B 23.0(3)
O7A Si3 C55 106.97(16)
O3 Si4 O4 110.08(15)
O3 Si4 O8 106.18(16)
O3 Si4 C75 109.92(15)
O4 Si4 O8 109.53(18)
O4 Si4 C75 110.04(15)
O8 Si4 C75 111.03(15)
O7B Si7B C8B 124.5(8)
O7B Si7B C9B 96.6(6)
O7B Si7B C10B 118.3(15)
C8B Si7B C10B 103.9(13)
C9B Si7B C8B 101.5(5)
C9B Si7B C10B 109.8(9)
O8 Si8 C11B 105.35(19)
O8 Si8 C12B 106.5(2)
O8 Si8 C13B 108.1(2)
O8 Si8 C12A 117.1(4)
O8 Si8 C11A 123.1(4)
O8 Si8 C13A 101.7(3)
C11B Si8 C13B 119.4(3)
C11B Si8 C12A 103.3(6)
C11B Si8 C11A 20.3(4)
C11B Si8 C13A 83.8(4)
C12B Si8 C11B 114.7(3)
C12B Si8 C13B 102.0(2)
C12B Si8 C12A 13.0(6)
C12B Si8 C11A 97.9(9)
C12B Si8 C13A 139.8(2)
C12A Si8 C13B 104.2(4)
C12A Si8 C11A 85.5(10)
C12A Si8 C13A 136.3(4)
C11A Si8 C13B 115.9(10)
C11A Si8 C13A 89.9(12)
C13A Si8 C13B 41.0(2)
Si2 O1 Si1 144.95(19)
Si3 O2 Si2 139.4(2)
Si4 O3 Si3 154.57(18)
Si1 O4 Si4 159.62(19)
Si2 O6 Si6B 130.6(2)
Si6A O6 Si2 151.52(19)
Si6A O6 Si6B 39.36(16)
Si7B O7B Si3 156.0(7)
Si8 O8 Si4 147.6(2)
O5B Si5B C1B 111.6(4)
O5B Si5B C2B 104.9(3)
O5B Si5B C3B 96.6(3)
C1B Si5B C2B 106.7(3)
C3B Si5B C1B 107.7(3)
C3B Si5B C2B 128.5(3)
O6 Si6B C5B 125.4(5)
O6 Si6B C6B 97.8(6)
O6 Si6B C7B 117.7(10)
C5B Si6B C6B 80.1(5)
C7B Si6B C5B 78.6(5)
C7B Si6B C6B 144.5(11)
Si1 O5B Si5B 164.7(3)
Si5B C1B H1BA 109.5
Si5B C1B H1BB 109.5
Si5B C1B H1BC 109.5
H1BA C1B H1BB 109.5
H1BA C1B H1BC 109.5
H1BB C1B H1BC 109.5
Si5B C2B H2BA 109.5
Si5B C2B H2BB 109.5
Si5B C2B H2BC 109.5
H2BA C2B H2BB 109.5
H2BA C2B H2BC 109.5
H2BB C2B H2BC 109.5
Si5B C3B H3BA 107.0
Si5B C3B H3BB 107.0
H3BA C3B H3BB 106.8
C4B C3B Si5B 121.2(4)
C4B C3B H3BA 107.0
C4B C3B H3BB 107.0
C3B C4B H4BA 120.0
C3B C4B H4BB 120.0
H4BA C4B H4BB 120.0
Si6B C5B H5BA 109.5
Si6B C5B H5BB 109.5
Si6B C5B H5BC 109.5
H5BA C5B H5BB 109.5
H5BA C5B H5BC 109.5
H5BB C5B H5BC 109.5
Si6B C6B H6BA 109.5
Si6B C6B H6BB 109.5
Si6B C6B H6BC 109.5
H6BA C6B H6BB 109.5
H6BA C6B H6BC 109.5
H6BB C6B H6BC 109.5
Si6B C7B H7BA 109.5
Si6B C7B H7BB 109.5
Si6B C7B H7BC 109.5
H7BA C7B H7BB 109.5
H7BA C7B H7BC 109.5
H7BB C7B H7BC 109.5
Si7B C8B H8BA 109.5
Si7B C8B H8BB 109.5
Si7B C8B H8BC 109.5
H8BA C8B H8BB 109.5
H8BA C8B H8BC 109.5
H8BB C8B H8BC 109.5
Si7B C9B H9BA 109.5
Si7B C9B H9BB 109.5
Si7B C9B H9BC 109.5
H9BA C9B H9BB 109.5
H9BA C9B H9BC 109.5
H9BB C9B H9BC 109.5
Si7B C10B H10A 109.5
Si7B C10B H10B 109.5
Si7B C10B H10C 109.5
H10A C10B H10B 109.5
H10A C10B H10C 109.5
H10B C10B H10C 109.5
Si8 C11B H11A 109.5
Si8 C11B H11B 109.5
Si8 C11B H11C 109.5
H11A C11B H11B 109.5
H11A C11B H11C 109.5
H11B C11B H11C 109.5
Si8 C12B H12A 109.5
Si8 C12B H12B 109.5
Si8 C12B H12C 109.5
H12A C12B H12B 109.5
H12A C12B H12C 109.5
H12B C12B H12C 109.5
Si8 C13B H13A 105.5
Si8 C13B H13B 105.5
H13A C13B H13B 106.1
C14B C13B Si8 127.2(4)
C14B C13B H13A 105.5
C14B C13B H13B 105.5
C13B C14B H14A 120.0
C13B C14B H14B 120.0
H14A C14B H14B 120.0
C16 C15 Si1 118.20(12)
C16 C15 C20 120.0
C20 C15 Si1 121.73(12)
C15 C16 H16 120.0
C15 C16 C17 120.0
C17 C16 H16 120.0
C16 C17 H17 120.0
C18 C17 C16 120.0
C18 C17 H17 120.0
C17 C18 C19 120.0
C17 C18 C21 121.1(2)
C19 C18 C21 118.9(2)
C18 C19 H19 120.0
C20 C19 C18 120.0
C20 C19 H19 120.0
C15 C20 H20 120.0
C19 C20 C15 120.0
C19 C20 H20 120.0
C22 C21 C18 178.5(4)
C21 C22 C23 175.0(4)
C24 C23 C22 118.66(19)
C24 C23 C28 120.0
C28 C23 C22 121.33(19)
C23 C24 H24 120.0
C23 C24 C25 120.0
C25 C24 H24 120.0
C24 C25 H25 120.0
C24 C25 C26 120.0
C26 C25 H25 120.0
C25 C26 C29 118.70(16)
C27 C26 C25 120.0
C27 C26 C29 121.29(16)
C26 C27 H27 120.0
C26 C27 C28 120.0
C28 C27 H27 120.0
C23 C28 H28 120.0
C27 C28 C23 120.0
C27 C28 H28 120.0
C30 C29 C26 120.55(16)
C30 C29 C34 120.0
C34 C29 C26 119.41(16)
C29 C30 H30 120.0
C29 C30 C31 120.0
C31 C30 H30 120.0
C30 C31 H31 120.0
C30 C31 C32 120.0
C32 C31 H31 120.0
C31 C32 H32 120.0
C31 C32 C33 120.0
C33 C32 H32 120.0
C32 C33 H33 120.0
C34 C33 C32 120.0
C34 C33 H33 120.0
C29 C34 H34 120.0
C33 C34 C29 120.0
C33 C34 H34 120.0
C36 C35 Si2 118.59(11)
C36 C35 C40 120.0
C40 C35 Si2 120.49(11)
C35 C36 H36 120.0
C35 C36 C37 120.0
C37 C36 H36 120.0
C36 C37 H37 120.0
C36 C37 C38 120.0
C38 C37 H37 120.0
C37 C38 C41 118.3(2)
C39 C38 C37 120.0
C39 C38 C41 121.7(2)
C38 C39 H39 120.0
C38 C39 C40 120.0
C40 C39 H39 120.0
C35 C40 C39 120.0
C35 C40 H40 120.0
C39 C40 H40 120.0
C42 C41 C38 178.6(4)
C41 C42 C43 179.1(4)
C44 C43 C42 121.49(19)
C44 C43 C48 120.0
C48 C43 C42 118.49(19)
C43 C44 H44 120.0
C45 C44 C43 120.0
C45 C44 H44 120.0
C44 C45 H45 120.0
C44 C45 C46 120.0
C46 C45 H45 120.0
C45 C46 C49 119.54(17)
C47 C46 C45 120.0
C47 C46 C49 120.46(17)
C46 C47 H47 120.0
C46 C47 C48 120.0
C48 C47 H47 120.0
C43 C48 C47 120.0
C43 C48 H48 120.0
C47 C48 H48 120.0
C50 C49 C46 121.74(16)
C50 C49 C54 120.0
C54 C49 C46 118.24(16)
C49 C50 H50 120.0
C51 C50 C49 120.0
C51 C50 H50 120.0
C50 C51 H51 120.0
C50 C51 C52 120.0
C52 C51 H51 120.0
C51 C52 H52 120.0
C51 C52 C53 120.0
C53 C52 H52 120.0
C52 C53 H53 120.0
C54 C53 C52 120.0
C54 C53 H53 120.0
C49 C54 H54 120.0
C53 C54 C49 120.0
C53 C54 H54 120.0
C56 C55 Si3 119.89(12)
C60 C55 Si3 120.09(12)
C60 C55 C56 120.0
C55 C56 H56 120.0
C57 C56 C55 120.0
C57 C56 H56 120.0
C56 C57 H57 120.0
C56 C57 C58 120.0
C58 C57 H57 120.0
C57 C58 C61 117.1(3)
C59 C58 C57 120.0
C59 C58 C61 122.9(3)
C58 C59 H59 120.0
C60 C59 C58 120.0
C60 C59 H59 120.0
C55 C60 H60 120.0
C59 C60 C55 120.0
C59 C60 H60 120.0
C62 C61 C58 175.1(4)
C61 C62 C63 171.8(4)
C64 C63 C62 118.3(2)
C68 C63 C62 121.7(2)
C68 C63 C64 120.0
C63 C64 H64 120.0
C65 C64 C63 120.0
C65 C64 H64 120.0
C64 C65 H65 120.0
C66 C65 C64 120.0
C66 C65 H65 120.0
C65 C66 C67 120.0
C65 C66 C69 119.37(18)
C67 C66 C69 120.61(18)
C66 C67 H67 120.0
C66 C67 C68 120.0
C68 C67 H67 120.0
C63 C68 H68 120.0
C67 C68 C63 120.0
C67 C68 H68 120.0
C70 C69 C66 118.35(17)
C70 C69 C74 120.0
C74 C69 C66 121.57(17)
C69 C70 H70 120.0
C71 C70 C69 120.0
C71 C70 H70 120.0
C70 C71 H71 120.0
C70 C71 C72 120.0
C72 C71 H71 120.0
C71 C72 H72 120.0
C73 C72 C71 120.0
C73 C72 H72 120.0
C72 C73 H73 120.0
C74 C73 C72 120.0
C74 C73 H73 120.0
C69 C74 H74 120.0
C73 C74 C69 120.0
C73 C74 H74 120.0
C76 C75 Si4 122.15(11)
C76 C75 C80 120.0
C80 C75 Si4 117.73(11)
C75 C76 H76 120.0
C75 C76 C77 120.0
C77 C76 H76 120.0
C76 C77 H77 120.0
C76 C77 C78 120.0
C78 C77 H77 120.0
C77 C78 C81 121.0(2)
C79 C78 C77 120.0
C79 C78 C81 119.0(2)
C78 C79 H79 120.0
C78 C79 C80 120.0
C80 C79 H79 120.0
C75 C80 H80 120.0
C79 C80 C75 120.0
C79 C80 H80 120.0
C82 C81 C78 174.4(4)
C81 C82 C83 174.7(4)
C84 C83 C82 119.4(2)
C84 C83 C88 120.0
C88 C83 C82 120.3(2)
C83 C84 H84 120.0
C83 C84 C85 120.0
C85 C84 H84 120.0
C84 C85 H85 120.0
C86 C85 C84 120.0
C86 C85 H85 120.0
C85 C86 C89 118.48(19)
C87 C86 C85 120.0
C87 C86 C89 121.43(19)
C86 C87 H87 120.0
C88 C87 C86 120.0
C88 C87 H87 120.0
C83 C88 H88 120.0
C87 C88 C83 120.0
C87 C88 H88 120.0
C90 C89 C86 119.85(19)
C90 C89 C94 120.0
C94 C89 C86 120.15(19)
C89 C90 H90 120.0
C91 C90 C89 120.0
C91 C90 H90 120.0
C90 C91 H91 120.0
C90 C91 C92 120.0
C92 C91 H91 120.0
C91 C92 H92 120.0
C93 C92 C91 120.0
C93 C92 H92 120.0
C92 C93 H93 120.0
C94 C93 C92 120.0
C94 C93 H93 120.0
C89 C94 H94 120.0
C93 C94 C89 120.0
C93 C94 H94 120.0
Si7A O7A Si3 149.6(2)
H9AA C9A H9AB 109.5
H9AA C9A H9AC 109.5
H9AB C9A H9AC 109.5
Si7A C9A H9AA 109.5
Si7A C9A H9AB 109.5
Si7A C9A H9AC 109.5
O7A Si7A C9A 111.1(3)
O7A Si7A C10A 103.2(5)
O7A Si7A C8A 103.5(3)
C9A Si7A C10A 116.4(4)
C8A Si7A C9A 110.7(3)
C8A Si7A C10A 110.9(4)
Si7A C10A H10D 109.5
Si7A C10A H10E 109.5
Si7A C10A H10F 109.5
H10D C10A H10E 109.5
H10D C10A H10F 109.5
H10E C10A H10F 109.5
Si7A C8A H8AA 109.5
Si7A C8A H8AB 109.5
Si7A C8A H8AC 109.5
H8AA C8A H8AB 109.5
H8AA C8A H8AC 109.5
H8AB C8A H8AC 109.5
Si8 C12A H12D 109.5
Si8 C12A H12E 109.5
Si8 C12A H12F 109.5
H12D C12A H12E 109.5
H12D C12A H12F 109.5
H12E C12A H12F 109.5
Si8 C11A H11D 109.5
Si8 C11A H11E 109.5
Si8 C11A H11F 109.5
H11D C11A H11E 109.5
H11D C11A H11F 109.5
H11E C11A H11F 109.5
Si8 C13A H13C 108.2
Si8 C13A H13D 108.2
H13C C13A H13D 107.4
C14A C13A Si8 116.3(4)
C14A C13A H13C 108.2
C14A C13A H13D 108.2
C13A C14A H14C 120.0
C13A C14A H14D 120.0
H14C C14A H14D 120.0
H7AA C7A H7AB 109.5
H7AA C7A H7AC 109.5
H7AB C7A H7AC 109.5
Si6A C7A H7AA 109.5
Si6A C7A H7AB 109.5
Si6A C7A H7AC 109.5
H6AA C6A H6AB 109.5
H6AA C6A H6AC 109.5
H6AB C6A H6AC 109.5
Si6A C6A H6AA 109.5
Si6A C6A H6AB 109.5
Si6A C6A H6AC 109.5
H5AA C5A H5AB 109.5
H5AA C5A H5AC 109.5
H5AB C5A H5AC 109.5
Si6A C5A H5AA 109.5
Si6A C5A H5AB 109.5
Si6A C5A H5AC 109.5
O6 Si6A C7A 109.2(2)
O6 Si6A C6A 110.7(3)
O6 Si6A C5A 97.6(3)
C7A Si6A C5A 117.6(3)
C6A Si6A C7A 98.6(4)
C6A Si6A C5A 123.2(3)
H4AA C4A H4AB 120.0
C3A C4A H4AA 120.0
C3A C4A H4AB 120.0
C4A C3A H3AA 107.1
C4A C3A H3AB 107.1
C4A C3A Si5A 120.8(5)
H3AA C3A H3AB 106.8
Si5A C3A H3AA 107.1
Si5A C3A H3AB 107.1
C1A Si5A C3A 129.5(9)
C1A Si5A C2A 104.4(14)
C2A Si5A C3A 86.2(4)
O5A Si5A C3A 96.1(6)
O5A Si5A C1A 123.9(9)
O5A Si5A C2A 110.1(9)
Si5A C1A H1AA 109.5
Si5A C1A H1AB 109.5
Si5A C1A H1AC 109.5
H1AA C1A H1AB 109.5
H1AA C1A H1AC 109.5
H1AB C1A H1AC 109.5
Si5A C2A H2AA 109.5
Si5A C2A H2AB 109.5
Si5A C2A H2AC 109.5
H2AA C2A H2AB 109.5
H2AA C2A H2AC 109.5
H2AB C2A H2AC 109.5
Si1 O5A Si5A 124.7(5)

loop_
_geom_bond_atom_site_label_1
_geom_bond_atom_site_label_2
_geom_bond_distance
Si1 O1 1.631(3)
Si1 O4 1.596(3)
Si1 O5B 1.564(4)
Si1 C15 1.890(2)
Si1 O5A 1.562(6)
Si2 O1 1.606(3)
Si2 O2 1.630(3)
Si2 O6 1.610(3)
Si2 C35 1.861(3)
Si3 O2 1.615(3)
Si3 O3 1.619(3)
Si3 O7B 1.635(5)
Si3 C55 1.874(3)
Si3 O7A 1.631(3)
Si4 O3 1.613(3)
Si4 O4 1.614(3)
Si4 O8 1.621(3)
Si4 C75 1.871(3)
Si7B O7B 1.614(5)
Si7B C8B 1.877(4)
Si7B C9B 1.869(3)
Si7B C10B 1.879(4)
Si8 O8 1.612(3)
Si8 C11B 1.843(4)
Si8 C12B 1.841(4)
Si8 C13B 1.850(3)
Si8 C12A 1.844(4)
Si8 C11A 1.845(4)
Si8 C13A 1.845(4)
O6 Si6B 1.611(4)
O6 Si6A 1.594(3)
Si5B O5B 1.645(4)
Si5B C1B 1.861(4)
Si5B C2B 1.867(4)
Si5B C3B 1.859(4)
Si6B C5B 1.889(4)
Si6B C6B 1.891(5)
Si6B C7B 1.877(3)
C1B H1BA 0.9800
C1B H1BB 0.9800
C1B H1BC 0.9800
C2B H2BA 0.9800
C2B H2BB 0.9800
C2B H2BC 0.9800
C3B H3BA 0.9900
C3B H3BB 0.9900
C3B C4B 1.283(4)
C4B H4BA 0.9500
C4B H4BB 0.9500
C5B H5BA 0.9800
C5B H5BB 0.9800
C5B H5BC 0.9800
C6B H6BA 0.9800
C6B H6BB 0.9800
C6B H6BC 0.9800
C7B H7BA 0.9800
C7B H7BB 0.9800
C7B H7BC 0.9800
C8B H8BA 0.9800
C8B H8BB 0.9800
C8B H8BC 0.9800
C9B H9BA 0.9800
C9B H9BB 0.9800
C9B H9BC 0.9800
C10B H10A 0.9800
C10B H10B 0.9800
C10B H10C 0.9800
C11B H11A 0.9800
C11B H11B 0.9800
C11B H11C 0.9800
C12B H12A 0.9800
C12B H12B 0.9800
C12B H12C 0.9800
C13B H13A 0.9900
C13B H13B 0.9900
C13B C14B 1.328(4)
C14B H14A 0.9500
C14B H14B 0.9500
C15 C16 1.3900
C15 C20 1.3900
C16 H16 0.9500
C16 C17 1.3900
C17 H17 0.9500
C17 C18 1.3900
C18 C19 1.3900
C18 C21 1.447(4)
C19 H19 0.9500
C19 C20 1.3900
C20 H20 0.9500
C21 C22 1.213(5)
C22 C23 1.440(4)
C23 C24 1.3900
C23 C28 1.3900
C24 H24 0.9500
C24 C25 1.3900
C25 H25 0.9500
C25 C26 1.3900
C26 C27 1.3900
C26 C29 1.532(2)
C27 H27 0.9500
C27 C28 1.3900
C28 H28 0.9500
C29 C30 1.3900
C29 C34 1.3900
C30 H30 0.9500
C30 C31 1.3900
C31 H31 0.9500
C31 C32 1.3900
C32 H32 0.9500
C32 C33 1.3900
C33 H33 0.9500
C33 C34 1.3900
C34 H34 0.9500
C35 C36 1.3900
C35 C40 1.3900
C36 H36 0.9500
C36 C37 1.3900
C37 H37 0.9500
C37 C38 1.3900
C38 C39 1.3900
C38 C41 1.472(6)
C39 H39 0.9500
C39 C40 1.3900
C40 H40 0.9500
C41 C42 1.221(6)
C42 C43 1.429(5)
C43 C44 1.3900
C43 C48 1.3900
C44 H44 0.9500
C44 C45 1.3900
C45 H45 0.9500
C45 C46 1.3900
C46 C47 1.3900
C46 C49 1.488(3)
C47 H47 0.9500
C47 C48 1.3900
C48 H48 0.9500
C49 C50 1.3900
C49 C54 1.3900
C50 H50 0.9500
C50 C51 1.3900
C51 H51 0.9500
C51 C52 1.3900
C52 H52 0.9500
C52 C53 1.3900
C53 H53 0.9500
C53 C54 1.3900
C54 H54 0.9500
C55 C56 1.3900
C55 C60 1.3900
C56 H56 0.9500
C56 C57 1.3900
C57 H57 0.9500
C57 C58 1.3900
C58 C59 1.3900
C58 C61 1.472(6)
C59 H59 0.9500
C59 C60 1.3900
C60 H60 0.9500
C61 C62 1.222(7)
C62 C63 1.404(6)
C63 C64 1.3900
C63 C68 1.3900
C64 H64 0.9500
C64 C65 1.3900
C65 H65 0.9500
C65 C66 1.3900
C66 C67 1.3900
C66 C69 1.523(4)
C67 H67 0.9500
C67 C68 1.3900
C68 H68 0.9500
C69 C70 1.3900
C69 C74 1.3900
C70 H70 0.9500
C70 C71 1.3900
C71 H71 0.9500
C71 C72 1.3900
C72 H72 0.9500
C72 C73 1.3900
C73 H73 0.9500
C73 C74 1.3900
C74 H74 0.9500
C75 C76 1.3900
C75 C80 1.3900
C76 H76 0.9500
C76 C77 1.3900
C77 H77 0.9500
C77 C78 1.3900
C78 C79 1.3900
C78 C81 1.460(5)
C79 H79 0.9500
C79 C80 1.3900
C80 H80 0.9500
C81 C82 1.215(6)
C82 C83 1.445(6)
C83 C84 1.3900
C83 C88 1.3900
C84 H84 0.9500
C84 C85 1.3900
C85 H85 0.9500
C85 C86 1.3900
C86 C87 1.3900
C86 C89 1.499(4)
C87 H87 0.9500
C87 C88 1.3900
C88 H88 0.9500
C89 C90 1.3900
C89 C94 1.3900
C90 H90 0.9500
C90 C91 1.3900
C91 H91 0.9500
C91 C92 1.3900
C92 H92 0.9500
C92 C93 1.3900
C93 H93 0.9500
C93 C94 1.3900
C94 H94 0.9500
O7A Si7A 1.612(4)
C9A H9AA 0.9800
C9A H9AB 0.9800
C9A H9AC 0.9800
C9A Si7A 1.884(4)
Si7A C10A 1.887(4)
Si7A C8A 1.871(4)
C10A H10D 0.9800
C10A H10E 0.9800
C10A H10F 0.9800
C8A H8AA 0.9800
C8A H8AB 0.9800
C8A H8AC 0.9800
C12A H12D 0.9800
C12A H12E 0.9800
C12A H12F 0.9800
C11A H11D 0.9800
C11A H11E 0.9800
C11A H11F 0.9800
C13A H13C 0.9900
C13A H13D 0.9900
C13A C14A 1.314(4)
C14A H14C 0.9500
C14A H14D 0.9500
C7A H7AA 0.9800
C7A H7AB 0.9800
C7A H7AC 0.9800
C7A Si6A 1.893(4)
C6A H6AA 0.9800
C6A H6AB 0.9800
C6A H6AC 0.9800
C6A Si6A 1.889(4)
C5A H5AA 0.9800
C5A H5AB 0.9800
C5A H5AC 0.9800
C5A Si6A 1.902(4)
C4A H4AA 0.9500
C4A H4AB 0.9500
C4A C3A 1.281(6)
C3A H3AA 0.9900
C3A H3AB 0.9900
C3A Si5A 1.862(4)
Si5A C1A 1.861(5)
Si5A C2A 1.862(5)
Si5A O5A 1.643(6)
C1A H1AA 0.9800
C1A H1AB 0.9800
C1A H1AC 0.9800
C2A H2AA 0.9800
C2A H2AB 0.9800
C2A H2AC 0.9800

loop_
_geom_torsion_atom_site_label_1
_geom_torsion_atom_site_label_2
_geom_torsion_atom_site_label_3
_geom_torsion_atom_site_label_4
_geom_torsion
Si1 C15 C16 C17 177.02(15)
Si1 C15 C20 C19 -176.91(16)
Si2 O6 Si6B C5B -133.7(5)
Si2 O6 Si6B C6B 143.0(3)
Si2 O6 Si6B C7B -38.0(5)
Si2 O6 Si6A C7A -0.7(7)
Si2 O6 Si6A C6A 106.8(5)
Si2 O6 Si6A C5A -123.4(5)
Si2 C35 C36 C37 -169.07(13)
Si2 C35 C40 C39 168.86(13)
Si3 C55 C56 C57 178.19(14)
Si3 C55 C60 C59 -178.18(14)
Si3 O7A Si7A C9A -36.9(5)
Si3 O7A Si7A C10A 88.6(5)
Si3 O7A Si7A C8A -155.7(5)
Si4 C75 C76 C77 175.97(13)
Si4 C75 C80 C79 -176.14(12)
O1 Si1 O4 Si4 27.7(8)
O1 Si1 O5B Si5B -121.2(8)
O1 Si1 C15 C16 158.71(16)
O1 Si1 C15 C20 -24.3(2)
O1 Si1 O5A Si5A 74.8(5)
O1 Si2 O2 Si3 92.0(3)
O1 Si2 O6 Si6B -62.4(4)
O1 Si2 O6 Si6A -6.2(6)
O1 Si2 C35 C36 -27.28(16)
O1 Si2 C35 C40 163.71(14)
O2 Si2 O1 Si1 -19.4(5)
O2 Si2 O6 Si6B 179(70)
O2 Si2 O6 Si6A -124.6(5)
O2 Si2 C35 C36 92.00(14)
O2 Si2 C35 C40 -77.02(15)
O2 Si3 O3 Si4 13.3(6)
O2 Si3 O7B Si7B 161.2(10)
O2 Si3 C55 C56 -106.69(15)
O2 Si3 C55 C60 71.50(16)
O2 Si3 O7A Si7A 38.8(5)
O3 Si3 O2 Si2 -65.7(3)
O3 Si3 O7B Si7B 51.9(11)
O3 Si3 C55 C56 12.86(18)
O3 Si3 C55 C60 -168.95(13)
O3 Si3 O7A Si7A -80.8(5)
O3 Si4 O4 Si1 7.3(8)
O3 Si4 O8 Si8 -176.1(4)
O3 Si4 C75 C76 -121.39(14)
O3 Si4 C75 C80 54.67(16)
O4 Si1 O1 Si2 -30.2(5)
O4 Si1 O5B Si5B 0.2(9)
O4 Si1 C15 C16 38.1(2)
O4 Si1 C15 C20 -144.98(17)
O4 Si1 O5A Si5A -173.5(5)
O4 Si4 O3 Si3 -18.7(6)
O4 Si4 O8 Si8 65.0(5)
O4 Si4 C75 C76 0.00(17)
O4 Si4 C75 C80 176.06(14)
O6 Si2 O1 Si1 -136.4(4)
O6 Si2 O2 Si3 -149.6(3)
O6 Si2 C35 C36 -148.47(13)
O6 Si2 C35 C40 42.52(16)
O7B Si3 O2 Si2 -173.8(3)
O7B Si3 O3 Si4 110.2(6)
O7B Si3 C55 C56 144.3(4)
O7B Si3 C55 C60 -37.5(4)
O7B Si3 O7A Si7A 3.7(6)
O8 Si4 O3 Si3 -137.1(5)
O8 Si4 O4 Si1 123.7(7)
O8 Si4 C75 C76 121.43(15)
O8 Si4 C75 C80 -62.51(17)
O8 Si8 C13B C14B -124.6(6)
O8 Si8 C13A C14A -97.6(8)
Si6B O6 Si6A C7A 83.7(4)
Si6B O6 Si6A C6A -168.8(3)
Si6B O6 Si6A C5A -39.0(2)
O5B Si1 O1 Si2 92.4(4)
O5B Si1 O4 Si4 -91.8(7)
O5B Si1 C15 C16 -85.0(2)
O5B Si1 C15 C20 92.0(2)
O5B Si1 O5A Si5A -0.1(3)
O5B Si5B C3B C4B 118.0(7)
C1B Si5B O5B Si1 139.8(8)
C1B Si5B C3B C4B -126.8(7)
C2B Si5B O5B Si1 24.6(9)
C2B Si5B C3B C4B 2.9(9)
C3B Si5B O5B Si1 -108.2(8)
C8B Si7B O7B Si3 90.6(11)
C9B Si7B O7B Si3 -160.5(11)
C10B Si7B O7B Si3 -43.8(13)
C11B Si8 O8 Si4 -159.4(5)
C11B Si8 C13B C14B 115.2(6)
C11B Si8 C13A C14A 158.0(8)
C12B Si8 O8 Si4 -37.1(5)
C12B Si8 C13B C14B -12.5(7)
C12B Si8 C13A C14A 36.4(11)
C13B Si8 O8 Si4 71.9(5)
C13B Si8 C13A C14A 6.7(7)
C15 Si1 O1 Si2 -150.4(4)
C15 Si1 O4 Si4 147.4(7)
C15 Si1 O5B Si5B 121.5(8)
C15 Si1 O5A Si5A -61.6(5)
C15 C16 C17 C18 0.0
C16 C15 C20 C19 0.0
C16 C17 C18 C19 0.0
C16 C17 C18 C21 179.5(3)
C17 C18 C19 C20 0.0
C17 C18 C21 C22 128(16)
C18 C19 C20 C15 0.0
C18 C21 C22 C23 121(15)
C19 C18 C21 C22 -53(16)
C20 C15 C16 C17 0.0
C21 C18 C19 C20 -179.5(3)
C21 C22 C23 C24 -19(4)
C21 C22 C23 C28 160(4)
C22 C23 C24 C25 178.75(19)
C22 C23 C28 C27 -178.7(2)
C23 C24 C25 C26 0.0
C24 C23 C28 C27 0.0
C24 C25 C26 C27 0.0
C24 C25 C26 C29 179.27(17)
C25 C26 C27 C28 0.0
C25 C26 C29 C30 25.32(18)
C25 C26 C29 C34 -152.36(11)
C26 C27 C28 C23 0.0
C26 C29 C30 C31 -177.66(16)
C26 C29 C34 C33 177.69(16)
C27 C26 C29 C30 -155.43(11)
C27 C26 C29 C34 26.90(19)
C28 C23 C24 C25 0.0
C29 C26 C27 C28 -179.25(17)
C29 C30 C31 C32 0.0
C30 C29 C34 C33 0.0
C30 C31 C32 C33 0.0
C31 C32 C33 C34 0.0
C32 C33 C34 C29 0.0
C34 C29 C30 C31 0.0
C35 Si2 O1 Si1 100.1(4)
C35 Si2 O2 Si3 -26.6(3)
C35 Si2 O6 Si6B 58.3(3)
C35 Si2 O6 Si6A 114.4(5)
C35 C36 C37 C38 0.0
C36 C35 C40 C39 0.0
C36 C37 C38 C39 0.0
C36 C37 C38 C41 177.0(3)
C37 C38 C39 C40 0.0
C37 C38 C41 C42 0(20)
C38 C39 C40 C35 0.0
C38 C41 C42 C43 -60(43)
C39 C38 C41 C42 177(100)
C40 C35 C36 C37 0.0
C41 C38 C39 C40 -176.9(3)
C41 C42 C43 C44 13(33)
C41 C42 C43 C48 -169(100)
C42 C43 C44 C45 178.2(2)
C42 C43 C48 C47 -178.2(2)
C43 C44 C45 C46 0.0
C44 C43 C48 C47 0.0
C44 C45 C46 C47 0.0
C44 C45 C46 C49 -179.50(18)
C45 C46 C47 C48 0.0
C45 C46 C49 C50 -37.76(19)
C45 C46 C49 C54 144.20(12)
C46 C47 C48 C43 0.0
C46 C49 C50 C51 -178.01(17)
C46 C49 C54 C53 178.08(16)
C47 C46 C49 C50 142.74(13)
C47 C46 C49 C54 -35.30(19)
C48 C43 C44 C45 0.0
C49 C46 C47 C48 179.50(18)
C49 C50 C51 C52 0.0
C50 C49 C54 C53 0.0
C50 C51 C52 C53 0.0
C51 C52 C53 C54 0.0
C52 C53 C54 C49 0.0
C54 C49 C50 C51 0.0
C55 Si3 O2 Si2 54.7(3)
C55 Si3 O3 Si4 -108.1(5)
C55 Si3 O7B Si7B -80.7(10)
C55 Si3 O7A Si7A 159.9(4)
C55 C56 C57 C58 0.0
C56 C55 C60 C59 0.0
C56 C57 C58 C59 0.0
C56 C57 C58 C61 179.2(3)
C57 C58 C59 C60 0.0
C57 C58 C61 C62 -13(6)
C58 C59 C60 C55 0.0
C58 C61 C62 C63 24(8)
C59 C58 C61 C62 166(5)
C60 C55 C56 C57 0.0
C61 C58 C59 C60 -179.2(3)
C61 C62 C63 C64 -7(3)
C61 C62 C63 C68 173(3)
C62 C63 C64 C65 180.0(2)
C62 C63 C68 C67 -180.0(2)
C63 C64 C65 C66 0.0
C64 C63 C68 C67 0.0
C64 C65 C66 C67 0.0
C64 C65 C66 C69 178.64(19)
C65 C66 C67 C68 0.0
C65 C66 C69 C70 28.59(19)
C65 C66 C69 C74 -148.21(12)
C66 C67 C68 C63 0.0
C66 C69 C70 C71 -176.86(18)
C66 C69 C74 C73 176.75(19)
C67 C66 C69 C70 -152.78(12)
C67 C66 C69 C74 30.4(2)
C68 C63 C64 C65 0.0
C69 C66 C67 C68 -178.62(19)
C69 C70 C71 C72 0.0
C70 C69 C74 C73 0.0
C70 C71 C72 C73 0.0
C71 C72 C73 C74 0.0
C72 C73 C74 C69 0.0
C74 C69 C70 C71 0.0
C75 Si4 O3 Si3 102.7(5)
C75 Si4 O4 Si1 -114.0(7)
C75 Si4 O8 Si8 -56.7(5)
C75 C76 C77 C78 0.0
C76 C75 C80 C79 0.0
C76 C77 C78 C79 0.0
C76 C77 C78 C81 -178.5(3)
C77 C78 C79 C80 0.0
C77 C78 C81 C82 174(96)
C78 C79 C80 C75 0.0
C78 C81 C82 C83 -43(8)
C79 C78 C81 C82 -4(4)
C80 C75 C76 C77 0.0
C81 C78 C79 C80 178.5(3)
C81 C82 C83 C84 87(5)
C81 C82 C83 C88 -86(5)
C82 C83 C84 C85 -173.3(2)
C82 C83 C88 C87 173.2(2)
C83 C84 C85 C86 0.0
C84 C83 C88 C87 0.0
C84 C85 C86 C87 0.0
C84 C85 C86 C89 176.6(2)
C85 C86 C87 C88 0.0
C85 C86 C89 C90 37.4(2)
C85 C86 C89 C94 -141.91(15)
C86 C87 C88 C83 0.0
C86 C89 C90 C91 -179.33(19)
C86 C89 C94 C93 179.33(19)
C87 C86 C89 C90 -146.00(14)
C87 C86 C89 C94 34.7(2)
C88 C83 C84 C85 0.0
C89 C86 C87 C88 -176.5(2)
C89 C90 C91 C92 0.0
C90 C89 C94 C93 0.0
C90 C91 C92 C93 0.0
C91 C92 C93 C94 0.0
C92 C93 C94 C89 0.0
C94 C89 C90 C91 0.0
O7A Si3 O2 Si2 173.2(3)
O7A Si3 O3 Si4 134.2(5)
O7A Si3 O7B Si7B -51.4(12)
O7A Si3 C55 C56 132.82(16)
O7A Si3 C55 C60 -48.99(17)
C12A Si8 O8 Si4 -45.3(7)
C12A Si8 C13B C14B 0.7(8)
C12A Si8 C13A C14A 55.3(13)
C11A Si8 O8 Si4 -148.4(14)
C11A Si8 C13B C14B 92.5(9)
C11A Si8 C13A C14A 138.6(8)
C13A Si8 O8 Si4 113.9(5)
C13A Si8 C13B C14B 148.4(9)
Si6A O6 Si6B C5B 85.0(5)
Si6A O6 Si6B C6B 1.6(2)
Si6A O6 Si6B C7B -179.3(4)
C4A C3A Si5A C1A -89(3)
C4A C3A Si5A C2A 16(2)
C4A C3A Si5A O5A 126(2)
C3A Si5A O5A Si1 114.6(6)
C1A Si5A O5A Si1 -32.9(13)
C2A Si5A O5A Si1 -157.3(5)
O5A Si1 O1 Si2 67.6(5)
O5A Si1 O4 Si4 -88.9(8)
O5A Si1 O5B Si5B -6.9(8)
O5A Si1 C15 C16 -62.3(3)
O5A Si1 C15 C20 114.7(3)

loop_
_platon_squeeze_void_nr
_platon_squeeze_void_average_x
_platon_squeeze_void_average_y
_platon_squeeze_void_average_z
_platon_squeeze_void_volume
_platon_squeeze_void_count_electrons
_platon_squeeze_void_content
1 0.000 0.000 -0.006 1533 558 ' '
2 0.000 0.333 0.825 403 106 ' '
3 0.000 0.667 0.830 403 109 ' '
4 0.006 0.868 0.383 7 1 ' '
5 0.054 0.226 0.775 23 2 ' '
6 0.057 0.580 0.050 7 1 ' '
7 0.065 0.479 0.169 12 1 ' '
8 0.080 0.268 0.503 12 0 ' '
9 0.086 0.810 0.383 7 0 ' '
10 0.107 0.495 0.441 23 3 ' '
11 0.132 0.138 0.383 7 1 ' '
12 0.138 0.006 0.617 7 1 ' '
13 0.145 0.747 0.164 12 1 ' '
14 0.144 0.391 0.283 7 1 ' '
15 0.162 0.721 0.892 23 2 ' '
16 0.171 0.945 0.775 23 2 ' '
17 0.188 0.920 0.503 12 0 ' '
18 0.190 0.276 0.383 7 0 ' '
19 0.195 0.661 0.050 7 0 ' '
20 0.201 0.529 0.283 7 1 ' '
21 0.333 0.667 0.364 1532 558 ' '
22 0.226 0.171 0.225 23 2 ' '
23 0.253 0.398 0.164 12 1 ' '
24 0.247 0.856 0.283 7 1 ' '
25 0.333 1.000 0.825 404 106 ' '
26 0.268 0.188 0.497 12 0 ' '
27 0.333 0.333 0.168 404 109 ' '
28 0.279 0.441 -0.108 23 2 ' '
29 0.276 0.086 0.617 7 0 ' '
30 0.328 0.799 0.283 7 0 ' '
31 0.339 0.534 0.050 7 1 ' '
32 0.388 0.893 0.441 23 2 ' '
33 0.391 0.247 0.717 7 1 ' '
34 0.398 0.145 0.836 12 1 ' '
35 0.414 0.935 0.169 12 0 ' '
36 0.420 0.477 0.050 7 0 ' '
37 0.441 0.162 0.108 23 3 ' '
38 0.465 0.805 0.050 7 0 ' '
39 0.471 0.672 0.283 7 1 ' '
40 0.479 0.414 0.831 12 1 ' '
41 0.477 0.057 0.950 7 1 ' '
42 0.495 0.388 0.559 23 2 ' '
43 0.505 0.612 0.441 23 2 ' '
44 0.521 0.586 0.169 12 1 ' '
45 0.523 0.943 0.050 7 0 ' '
46 0.529 0.328 0.717 7 0 ' '
47 0.534 0.195 0.950 7 0 ' '
48 0.667 0.333 0.031 1532 558 ' '
49 0.559 0.838 0.892 23 2 ' '
50 0.586 0.065 0.831 12 1 ' '
51 0.580 0.523 0.950 7 1 ' '
52 0.667 0.667 0.492 404 106 ' '
53 0.602 0.855 0.164 12 0 ' '
54 0.667 1.000 0.835 404 109 ' '
55 0.612 0.107 0.559 23 2 ' '
56 0.609 0.753 0.283 7 0 ' '
57 0.661 0.466 0.950 7 0 ' '
58 0.672 0.201 0.717 7 1 ' '
59 0.721 0.559 0.108 23 2 ' '
60 0.724 0.914 0.383 7 1 ' '
61 0.732 0.812 0.503 12 1 ' '
62 0.747 0.602 0.836 12 0 ' '
63 0.753 0.144 0.717 7 0 ' '
64 0.774 0.829 0.775 23 3 ' '
65 0.799 0.471 0.717 7 0 ' '
66 0.805 0.339 0.950 7 1 ' '
67 0.812 0.080 0.497 12 1 ' '
68 0.810 0.724 0.617 7 1 ' '
69 0.828 0.055 0.225 23 3 ' '
70 0.838 0.279 0.108 23 2 ' '
71 0.855 0.253 0.836 12 1 ' '
72 0.856 0.609 0.717 7 0 ' '
73 0.862 0.994 0.383 7 0 ' '
74 0.868 0.862 0.617 7 1 ' '
75 0.893 0.505 0.559 23 2 ' '
76 0.914 0.190 0.617 7 1 ' '
77 0.920 0.732 0.497 12 1 ' '
78 0.935 0.521 0.831 12 0 ' '
79 0.945 0.774 0.226 23 2 ' '
80 0.943 0.420 0.950 7 0 ' '
81 0.994 0.132 0.617 7 0 ' '
